data_2220957
loop_
_publ_author_name
'Xie, Xiaofen'
'Zhang, Yuying'
'Liang, Jiefeng'
'Zhu, Yulin'

_publ_section_title 3,3,6,6,9,9-Hexamethyl-2,3,4,5,6,7,8,9-octahydro-1<i>H</i>-xanthene-1,8-dione
_journal_coeditor_code ZL2156
_journal_issue 2
_journal_name_full 'Acta Crystallographica Section E'
_journal_page_first o219
_journal_paper_doi 10.1107/S1600536808042189
_journal_volume 65
_journal_year 2009
_chemical_formula_iupac 'C19 H26 O3'
_chemical_formula_moiety 'C19 H26 O3'
_chemical_formula_sum 'C19 H26 O3'
_chemical_formula_weight 302.40
_chemical_name_systematic
;
3,3,6,6,9,9-Hexamethyl-2,3,4,5,6,7,8,9-octahydro-1<i>H</i>-xanthene-1,8-dione
;
_space_group_IT_number 14
_symmetry_cell_setting monoclinic
_symmetry_space_group_name_Hall '-P 2ybc'
_symmetry_space_group_name_H-M 'P 1 21/c 1'
_atom_sites_solution_hydrogens geom
_atom_sites_solution_primary direct
_atom_sites_solution_secondary difmap
_audit_creation_method SHELXL-97
_cell_angle_alpha 90.00
_cell_angle_beta 103.595(2)
_cell_angle_gamma 90.00
_cell_formula_units_Z 8
_cell_length_a 12.1688(19)
_cell_length_b 11.7055(18)
_cell_length_c 24.365(4)
_cell_measurement_reflns_used 3174
_cell_measurement_temperature 298(2)
_cell_measurement_theta_max 21.93
_cell_measurement_theta_min 2.46
_cell_volume 3373.4(9)
_computing_cell_refinement 'SAINT (Bruker, 2004)'
_computing_data_collection 'APEX2 (Bruker, 2004)'
_computing_data_reduction 'SAINT (Bruker, 2004)'
_computing_molecular_graphics 'XP in SHELXTL (Sheldrick, 2008)'
_computing_publication_material 'SHELXTL (Sheldrick, 2008)'
_computing_structure_refinement 'SHELXL97 (Sheldrick, 2008)'
_computing_structure_solution 'SHELXS97 (Sheldrick, 2008)'
_diffrn_ambient_temperature 298(2)
_diffrn_measured_fraction_theta_full 0.975
_diffrn_measured_fraction_theta_max 0.975
_diffrn_measurement_device_type 'Bruker APEXII area-detector'
_diffrn_measurement_method '\f and \w'
_diffrn_radiation_monochromator graphite
_diffrn_radiation_source 'fine-focus sealed tube'
_diffrn_radiation_type MoK\a
_diffrn_radiation_wavelength 0.71073
_diffrn_reflns_av_R_equivalents 0.0423
_diffrn_reflns_av_sigmaI/netI 0.0573
_diffrn_reflns_limit_h_max 16
_diffrn_reflns_limit_h_min -15
_diffrn_reflns_limit_k_max 15
_diffrn_reflns_limit_k_min -15
_diffrn_reflns_limit_l_max 32
_diffrn_reflns_limit_l_min -28
_diffrn_reflns_number 20408
_diffrn_reflns_theta_full 27.89
_diffrn_reflns_theta_max 27.89
_diffrn_reflns_theta_min 1.72
_diffrn_standards_decay_% 0
_diffrn_standards_interval_count 0
_diffrn_standards_interval_time 0
_diffrn_standards_number 0
_exptl_absorpt_coefficient_mu 0.079
_exptl_absorpt_correction_T_max 0.981
_exptl_absorpt_correction_T_min 0.970
_exptl_absorpt_correction_type multi-scan
_exptl_absorpt_process_details '(SADABS; Sheldrick, 2004)'
_exptl_crystal_colour colourless
_exptl_crystal_density_diffrn 1.191
_exptl_crystal_density_method 'not measured'
_exptl_crystal_description block
_exptl_crystal_F_000 1312.0
_exptl_crystal_size_max 0.30
_exptl_crystal_size_mid 0.20
_exptl_crystal_size_min 0.15
_refine_diff_density_max 0.219
_refine_diff_density_min -0.164
_refine_ls_extinction_coef 0.0012(4)
_refine_ls_extinction_expression Fc^*^=kFc[1+0.001xFc^2^\l^3^/sin(2\q)]^-1/4^
_refine_ls_extinction_method 'SHELXL97 (Sheldrick, 2008)'
_refine_ls_goodness_of_fit_ref 1.054
_refine_ls_hydrogen_treatment constr
_refine_ls_matrix_type full
_refine_ls_number_parameters 410
_refine_ls_number_reflns 7856
_refine_ls_number_restraints 0
_refine_ls_restrained_S_all 1.054
_refine_ls_R_factor_all 0.1147
_refine_ls_R_factor_gt 0.0583
_refine_ls_shift/su_max 0.000
_refine_ls_shift/su_mean 0.000
_refine_ls_structure_factor_coef Fsqd
_refine_ls_weighting_details 'calc w=1/[\s^2^(Fo^2^)+(0.0568P)^2^+0.7487P] where P=(Fo^2^+2Fc^2^)/3'
_refine_ls_weighting_scheme calc
_refine_ls_wR_factor_gt 0.1418
_refine_ls_wR_factor_ref 0.1645
_reflns_number_gt 4312
_reflns_number_total 7856
_reflns_threshold_expression I>2\s(I)
_cod_data_source_file zl2156.cif
_cod_data_source_block I
_cod_original_sg_symbol_H-M 'P 21/c'
_cod_database_code 2220957
_cod_database_fobs_code 2220957

loop_
_symmetry_equiv_pos_as_xyz
'x, y, z'
'-x, y+1/2, -z+1/2'
'-x, -y, -z'
'x, -y-1/2, z-1/2'

loop_
_atom_site_type_symbol
_atom_site_label
_atom_site_fract_x
_atom_site_fract_y
_atom_site_fract_z
_atom_site_U_iso_or_equiv
_atom_site_adp_type
_atom_site_calc_flag
_atom_site_refinement_flags
_atom_site_occupancy
_atom_site_disorder_assembly
_atom_site_disorder_group
C C1 0.46830(19) 0.7292(2) 0.14266(11) 0.0522(6) Uani d . 1 . .
C C2 0.4840(2) 0.8027(2) 0.09431(11) 0.0595(7) Uani d . 1 . .
H H2A 0.4396 0.8718 0.0935 0.071 Uiso calc R 1 . .
H H2B 0.4545 0.7621 0.0593 0.071 Uiso calc R 1 . .
C C3 0.60593(19) 0.83619(19) 0.09702(9) 0.0467(6) Uani d . 1 . .
C C4 0.64836(19) 0.89530(18) 0.15383(9) 0.0435(5) Uani d . 1 . .
H H4A 0.7297 0.9045 0.1609 0.052 Uiso calc R 1 . .
H H4B 0.6151 0.9709 0.1521 0.052 Uiso calc R 1 . .
C C5 0.76147(19) 0.8708(2) 0.34933(9) 0.0458(5) Uani d . 1 . .
H H5A 0.7522 0.9529 0.3454 0.055 Uiso calc R 1 . .
H H5B 0.8388 0.8527 0.3483 0.055 Uiso calc R 1 . .
C C6 0.74147(19) 0.8344(2) 0.40666(9) 0.0457(5) Uani d . 1 . .
C C7 0.7276(2) 0.7050(2) 0.40465(10) 0.0546(6) Uani d . 1 . .
H H7A 0.7977 0.6705 0.4006 0.066 Uiso calc R 1 . .
H H7B 0.7135 0.6790 0.4402 0.066 Uiso calc R 1 . .
C C8 0.6324(2) 0.6646(2) 0.35692(11) 0.0514(6) Uani d . 1 . .
C C9 0.53208(17) 0.67934(18) 0.25027(10) 0.0428(5) Uani d . 1 . .
C C10 0.54395(17) 0.74911(18) 0.19899(9) 0.0408(5) Uani d . 1 . .
C C11 0.62087(17) 0.83152(17) 0.20159(9) 0.0369(5) Uani d . 1 . .
C C12 0.68309(17) 0.81411(18) 0.30053(9) 0.0379(5) Uani d . 1 . .
C C13 0.61809(17) 0.72250(17) 0.30206(9) 0.0404(5) Uani d . 1 . .
C C14 0.41224(19) 0.6936(2) 0.26027(12) 0.0615(7) Uani d . 1 . .
H H14A 0.3957 0.7734 0.2626 0.092 Uiso calc R 1 . .
H H14B 0.4084 0.6566 0.2949 0.092 Uiso calc R 1 . .
H H14C 0.3580 0.6597 0.2295 0.092 Uiso calc R 1 . .
C C15 0.5559(2) 0.55184(19) 0.23925(12) 0.0607(7) Uani d . 1 . .
H H15A 0.5040 0.5265 0.2054 0.091 Uiso calc R 1 . .
H H15B 0.5463 0.5063 0.2706 0.091 Uiso calc R 1 . .
H H15C 0.6320 0.5440 0.2350 0.091 Uiso calc R 1 . .
C C16 0.8430(2) 0.8683(2) 0.45361(10) 0.0656(7) Uani d . 1 . .
H H16A 0.8306 0.8446 0.4894 0.098 Uiso calc R 1 . .
H H16B 0.8525 0.9497 0.4536 0.098 Uiso calc R 1 . .
H H16C 0.9098 0.8320 0.4474 0.098 Uiso calc R 1 . .
C C17 0.6351(2) 0.8909(2) 0.41695(10) 0.0584(7) Uani d . 1 . .
H H17A 0.5718 0.8723 0.3865 0.088 Uiso calc R 1 . .
H H17B 0.6453 0.9723 0.4189 0.088 Uiso calc R 1 . .
H H17C 0.6213 0.8637 0.4519 0.088 Uiso calc R 1 . .
C C18 0.6127(2) 0.9184(2) 0.04973(10) 0.0707(8) Uani d . 1 . .
H H18A 0.5837 0.8820 0.0140 0.106 Uiso calc R 1 . .
H H18B 0.6900 0.9400 0.0529 0.106 Uiso calc R 1 . .
H H18C 0.5686 0.9853 0.0525 0.106 Uiso calc R 1 . .
C C19 0.6760(2) 0.7294(2) 0.09236(11) 0.0636(7) Uani d . 1 . .
H H19A 0.6739 0.6784 0.1229 0.095 Uiso calc R 1 . .
H H19B 0.7528 0.7512 0.0941 0.095 Uiso calc R 1 . .
H H19C 0.6452 0.6918 0.0571 0.095 Uiso calc R 1 . .
C C20 0.0368(2) 0.67067(19) 0.14075(11) 0.0510(6) Uani d . 1 . .
C C21 0.0876(2) 0.7132(2) 0.09394(10) 0.0540(6) Uani d . 1 . .
H H21A 0.0415 0.6872 0.0581 0.065 Uiso calc R 1 . .
H H21B 0.1624 0.6804 0.0984 0.065 Uiso calc R 1 . .
C C22 0.0969(2) 0.84297(19) 0.09278(9) 0.0479(6) Uani d . 1 . .
C C23 0.16921(19) 0.87919(19) 0.15058(9) 0.0465(6) Uani d . 1 . .
H H23A 0.2480 0.8635 0.1518 0.056 Uiso calc R 1 . .
H H23B 0.1614 0.9609 0.1550 0.056 Uiso calc R 1 . .
C C24 0.23595(19) 0.89884(18) 0.34621(9) 0.0430(5) Uani d . 1 . .
H H24A 0.2042 0.9745 0.3475 0.052 Uiso calc R 1 . .
H H24B 0.3116 0.9077 0.3404 0.052 Uiso calc R 1 . .
C C25 0.24293(19) 0.83916(18) 0.40265(9) 0.0446(5) Uani d . 1 . .
C C26 0.1227(2) 0.8058(2) 0.40333(10) 0.0545(6) Uani d . 1 . .
H H26A 0.1236 0.7665 0.4385 0.065 Uiso calc R 1 . .
H H26B 0.0782 0.8748 0.4026 0.065 Uiso calc R 1 . .
C C27 0.06587(19) 0.7305(2) 0.35496(10) 0.0488(6) Uani d . 1 . .
C C28 0.03382(17) 0.68151(17) 0.24750(10) 0.0422(5) Uani d . 1 . .
C C29 0.07195(17) 0.72731(17) 0.19632(9) 0.0406(5) Uani d . 1 . .
C C30 0.13723(17) 0.81928(17) 0.19853(9) 0.0383(5) Uani d . 1 . .
C C31 0.16534(17) 0.83464(17) 0.29759(9) 0.0360(5) Uani d . 1 . .
C C32 0.09154(17) 0.75143(17) 0.29926(9) 0.0394(5) Uani d . 1 . .
C C33 -0.09545(18) 0.6935(2) 0.23688(11) 0.0588(7) Uani d . 1 . .
H H33A -0.1209 0.6584 0.2673 0.088 Uiso calc R 1 . .
H H33B -0.1306 0.6566 0.2020 0.088 Uiso calc R 1 . .
H H33C -0.1154 0.7730 0.2347 0.088 Uiso calc R 1 . .
C C34 0.0699(2) 0.55488(18) 0.25848(11) 0.0587(7) Uani d . 1 . .
H H34A 0.1502 0.5485 0.2630 0.088 Uiso calc R 1 . .
H H34B 0.0320 0.5090 0.2270 0.088 Uiso calc R 1 . .
H H34C 0.0499 0.5287 0.2922 0.088 Uiso calc R 1 . .
C C35 0.2903(3) 0.9214(2) 0.45098(10) 0.0679(8) Uani d . 1 . .
H H35A 0.2427 0.9877 0.4476 0.102 Uiso calc R 1 . .
H H35B 0.3653 0.9442 0.4493 0.102 Uiso calc R 1 . .
H H35C 0.2928 0.8842 0.4864 0.102 Uiso calc R 1 . .
C C36 0.3184(2) 0.7331(2) 0.40887(11) 0.0617(7) Uani d . 1 . .
H H36A 0.3189 0.6961 0.4441 0.093 Uiso calc R 1 . .
H H36B 0.3939 0.7554 0.4081 0.093 Uiso calc R 1 . .
H H36C 0.2895 0.6814 0.3783 0.093 Uiso calc R 1 . .
C C37 0.1548(3) 0.8809(3) 0.04655(10) 0.0747(9) Uani d . 1 . .
H H37A 0.2246 0.8400 0.0504 0.112 Uiso calc R 1 . .
H H37B 0.1700 0.9614 0.0500 0.112 Uiso calc R 1 . .
H H37C 0.1063 0.8651 0.0102 0.112 Uiso calc R 1 . .
C C38 -0.0209(2) 0.8958(2) 0.08221(11) 0.0671(8) Uani d . 1 . .
H H38A -0.0663 0.8680 0.0471 0.101 Uiso calc R 1 . .
H H38B -0.0150 0.9775 0.0805 0.101 Uiso calc R 1 . .
H H38C -0.0555 0.8753 0.1124 0.101 Uiso calc R 1 . .
O O1 0.68792(12) 0.86994(12) 0.25180(6) 0.0404(4) Uani d . 1 . .
O O2 0.57242(17) 0.58530(16) 0.36467(8) 0.0799(6) Uani d . 1 . .
O O3 0.39140(15) 0.65934(16) 0.13512(8) 0.0762(6) Uani d . 1 . .
O O4 0.18654(12) 0.87463(11) 0.24804(6) 0.0397(3) Uani d . 1 . .
O O5 -0.00287(15) 0.65889(16) 0.36175(8) 0.0731(6) Uani d . 1 . .
O O6 -0.02878(17) 0.58965(16) 0.13253(8) 0.0789(6) Uani d . 1 . .

loop_
_atom_site_aniso_label
_atom_site_aniso_U_11
_atom_site_aniso_U_22
_atom_site_aniso_U_33
_atom_site_aniso_U_12
_atom_site_aniso_U_13
_atom_site_aniso_U_23
C1 0.0433(13) 0.0515(14) 0.0581(16) 0.0010(11) 0.0050(12) -0.0166(12)
C2 0.0574(16) 0.0614(16) 0.0499(15) 0.0057(12) -0.0073(12) -0.0104(13)
C3 0.0528(14) 0.0484(13) 0.0344(12) 0.0088(11) 0.0015(10) -0.0056(10)
C4 0.0479(13) 0.0440(13) 0.0369(12) -0.0008(10) 0.0066(10) -0.0031(10)
C5 0.0502(13) 0.0510(13) 0.0354(12) -0.0079(11) 0.0082(10) -0.0010(10)
C6 0.0504(13) 0.0521(14) 0.0348(12) 0.0028(11) 0.0104(10) 0.0053(10)
C7 0.0612(15) 0.0549(15) 0.0500(15) 0.0085(12) 0.0176(12) 0.0129(12)
C8 0.0574(15) 0.0407(13) 0.0609(16) 0.0021(11) 0.0235(13) 0.0060(12)
C9 0.0393(12) 0.0371(11) 0.0535(14) -0.0044(9) 0.0140(11) -0.0071(10)
C10 0.0368(11) 0.0378(12) 0.0467(14) -0.0008(9) 0.0078(10) -0.0111(10)
C11 0.0353(11) 0.0389(11) 0.0351(12) 0.0021(9) 0.0053(9) -0.0082(9)
C12 0.0418(12) 0.0390(12) 0.0350(12) 0.0011(9) 0.0136(9) -0.0007(9)
C13 0.0422(12) 0.0349(11) 0.0468(14) 0.0015(9) 0.0157(10) 0.0002(10)
C14 0.0454(14) 0.0652(17) 0.0780(19) -0.0044(12) 0.0229(13) -0.0024(14)
C15 0.0700(17) 0.0360(13) 0.0767(19) -0.0017(12) 0.0187(14) -0.0094(13)
C16 0.0697(18) 0.086(2) 0.0382(14) -0.0047(15) 0.0060(13) 0.0042(14)
C17 0.0675(17) 0.0632(17) 0.0479(15) 0.0094(13) 0.0202(13) -0.0003(12)
C18 0.090(2) 0.080(2) 0.0361(15) 0.0091(16) 0.0020(14) 0.0058(14)
C19 0.0747(18) 0.0656(17) 0.0505(16) 0.0179(14) 0.0149(14) -0.0094(13)
C20 0.0508(14) 0.0369(12) 0.0601(16) -0.0020(11) 0.0028(12) -0.0080(11)
C21 0.0586(15) 0.0504(14) 0.0481(15) 0.0023(12) 0.0026(12) -0.0144(12)
C22 0.0593(15) 0.0455(13) 0.0347(13) -0.0023(11) 0.0028(11) -0.0064(10)
C23 0.0540(14) 0.0470(13) 0.0367(13) -0.0097(11) 0.0071(11) -0.0031(10)
C24 0.0509(13) 0.0408(12) 0.0376(12) -0.0035(10) 0.0108(10) 0.0011(10)
C25 0.0578(14) 0.0406(12) 0.0355(12) 0.0040(10) 0.0110(11) 0.0043(10)
C26 0.0688(16) 0.0521(15) 0.0492(15) 0.0086(12) 0.0272(13) 0.0120(12)
C27 0.0480(13) 0.0439(13) 0.0578(16) 0.0043(11) 0.0189(12) 0.0135(12)
C28 0.0379(12) 0.0334(11) 0.0535(14) -0.0015(9) 0.0073(10) 0.0046(10)
C29 0.0368(11) 0.0338(11) 0.0483(14) 0.0000(9) 0.0043(10) -0.0015(10)
C30 0.0384(11) 0.0366(11) 0.0377(12) -0.0017(9) 0.0044(9) -0.0024(10)
C31 0.0394(11) 0.0342(11) 0.0353(12) 0.0035(9) 0.0106(9) 0.0040(9)
C32 0.0361(11) 0.0345(11) 0.0484(14) 0.0035(9) 0.0115(10) 0.0072(10)
C33 0.0401(13) 0.0623(16) 0.0722(18) -0.0040(11) 0.0093(12) 0.0045(14)
C34 0.0663(16) 0.0340(12) 0.0734(18) 0.0012(11) 0.0113(14) 0.0067(12)
C35 0.102(2) 0.0620(17) 0.0390(15) -0.0051(15) 0.0151(14) -0.0038(13)
C36 0.0672(17) 0.0568(16) 0.0556(17) 0.0152(13) 0.0033(13) 0.0064(13)
C37 0.106(2) 0.080(2) 0.0388(15) -0.0223(17) 0.0170(15) -0.0121(14)
C38 0.0777(19) 0.0567(16) 0.0566(17) 0.0112(14) -0.0052(14) -0.0057(13)
O1 0.0464(8) 0.0427(8) 0.0314(8) -0.0093(7) 0.0077(7) -0.0036(7)
O2 0.0988(15) 0.0631(12) 0.0806(14) -0.0254(11) 0.0266(12) 0.0180(10)
O3 0.0629(12) 0.0746(13) 0.0823(14) -0.0251(10) -0.0007(10) -0.0200(11)
O4 0.0473(8) 0.0386(8) 0.0323(8) -0.0099(6) 0.0074(7) -0.0015(7)
O5 0.0756(13) 0.0690(12) 0.0833(14) -0.0177(10) 0.0358(11) 0.0164(10)
O6 0.0907(14) 0.0615(12) 0.0799(14) -0.0332(11) 0.0106(11) -0.0219(10)

loop_
_atom_type_symbol
_atom_type_description
_atom_type_scat_dispersion_real
_atom_type_scat_dispersion_imag
_atom_type_scat_source
C C 0.0033 0.0016 'International Tables Vol C Tables 4.2.6.8 and 6.1.1.4'
H H 0.0000 0.0000 'International Tables Vol C Tables 4.2.6.8 and 6.1.1.4'
N N 0.0061 0.0033 'International Tables Vol C Tables 4.2.6.8 and 6.1.1.4'
O O 0.0106 0.0060 'International Tables Vol C Tables 4.2.6.8 and 6.1.1.4'

loop_
_geom_angle_atom_site_label_1
_geom_angle_atom_site_label_2
_geom_angle_atom_site_label_3
_geom_angle_site_symmetry_1
_geom_angle_site_symmetry_3
_geom_angle
_geom_angle_publ_flag
O3 C1 C10 . . 122.1(2) ?
O3 C1 C2 . . 119.8(2) ?
C10 C1 C2 . . 118.0(2) ?
C1 C2 C3 . . 114.49(19) ?
C1 C2 H2A . . 108.6 ?
C3 C2 H2A . . 108.6 ?
C1 C2 H2B . . 108.6 ?
C3 C2 H2B . . 108.6 ?
H2A C2 H2B . . 107.6 ?
C18 C3 C4 . . 109.5(2) ?
C18 C3 C2 . . 110.9(2) ?
C4 C3 C2 . . 105.95(19) ?
C18 C3 C19 . . 109.3(2) ?
C4 C3 C19 . . 111.21(19) ?
C2 C3 C19 . . 110.0(2) ?
C11 C4 C3 . . 113.11(18) ?
C11 C4 H4A . . 109.0 ?
C3 C4 H4A . . 109.0 ?
C11 C4 H4B . . 109.0 ?
C3 C4 H4B . . 109.0 ?
H4A C4 H4B . . 107.8 ?
C12 C5 C6 . . 113.17(18) ?
C12 C5 H5A . . 108.9 ?
C6 C5 H5A . . 108.9 ?
C12 C5 H5B . . 108.9 ?
C6 C5 H5B . . 108.9 ?
H5A C5 H5B . . 107.8 ?
C7 C6 C17 . . 110.1(2) ?
C7 C6 C5 . . 106.66(19) ?
C17 C6 C5 . . 110.60(19) ?
C7 C6 C16 . . 110.3(2) ?
C17 C6 C16 . . 109.4(2) ?
C5 C6 C16 . . 109.68(19) ?
C8 C7 C6 . . 113.27(19) ?
C8 C7 H7A . . 108.9 ?
C6 C7 H7A . . 108.9 ?
C8 C7 H7B . . 108.9 ?
C6 C7 H7B . . 108.9 ?
H7A C7 H7B . . 107.7 ?
O2 C8 C13 . . 122.8(2) ?
O2 C8 C7 . . 119.8(2) ?
C13 C8 C7 . . 117.4(2) ?
C13 C9 C10 . . 108.75(17) ?
C13 C9 C14 . . 108.91(19) ?
C10 C9 C14 . . 110.23(19) ?
C13 C9 C15 . . 109.97(19) ?
C10 C9 C15 . . 108.33(19) ?
C14 C9 C15 . . 110.63(18) ?
C11 C10 C1 . . 115.7(2) ?
C11 C10 C9 . . 123.2(2) ?
C1 C10 C9 . . 121.10(19) ?
C10 C11 O1 . . 122.7(2) ?
C10 C11 C4 . . 127.6(2) ?
O1 C11 C4 . . 109.66(17) ?
C13 C12 O1 . . 123.57(19) ?
C13 C12 C5 . . 127.2(2) ?
O1 C12 C5 . . 109.20(17) ?
C12 C13 C8 . . 116.7(2) ?
C12 C13 C9 . . 122.6(2) ?
C8 C13 C9 . . 120.74(19) ?
C9 C14 H14A . . 109.5 ?
C9 C14 H14B . . 109.5 ?
H14A C14 H14B . . 109.5 ?
C9 C14 H14C . . 109.5 ?
H14A C14 H14C . . 109.5 ?
H14B C14 H14C . . 109.5 ?
C9 C15 H15A . . 109.5 ?
C9 C15 H15B . . 109.5 ?
H15A C15 H15B . . 109.5 ?
C9 C15 H15C . . 109.5 ?
H15A C15 H15C . . 109.5 ?
H15B C15 H15C . . 109.5 ?
C6 C16 H16A . . 109.5 ?
C6 C16 H16B . . 109.5 ?
H16A C16 H16B . . 109.5 ?
C6 C16 H16C . . 109.5 ?
H16A C16 H16C . . 109.5 ?
H16B C16 H16C . . 109.5 ?
C6 C17 H17A . . 109.5 ?
C6 C17 H17B . . 109.5 ?
H17A C17 H17B . . 109.5 ?
C6 C17 H17C . . 109.5 ?
H17A C17 H17C . . 109.5 ?
H17B C17 H17C . . 109.5 ?
C3 C18 H18A . . 109.5 ?
C3 C18 H18B . . 109.5 ?
H18A C18 H18B . . 109.5 ?
C3 C18 H18C . . 109.5 ?
H18A C18 H18C . . 109.5 ?
H18B C18 H18C . . 109.5 ?
C3 C19 H19A . . 109.5 ?
C3 C19 H19B . . 109.5 ?
H19A C19 H19B . . 109.5 ?
C3 C19 H19C . . 109.5 ?
H19A C19 H19C . . 109.5 ?
H19B C19 H19C . . 109.5 ?
O6 C20 C29 . . 122.3(2) ?
O6 C20 C21 . . 120.0(2) ?
C29 C20 C21 . . 117.68(19) ?
C20 C21 C22 . . 112.91(19) ?
C20 C21 H21A . . 109.0 ?
C22 C21 H21A . . 109.0 ?
C20 C21 H21B . . 109.0 ?
C22 C21 H21B . . 109.0 ?
H21A C21 H21B . . 107.8 ?
C21 C22 C37 . . 110.6(2) ?
C21 C22 C38 . . 109.7(2) ?
C37 C22 C38 . . 109.6(2) ?
C21 C22 C23 . . 106.69(18) ?
C37 C22 C23 . . 109.4(2) ?
C38 C22 C23 . . 110.8(2) ?
C30 C23 C22 . . 112.98(18) ?
C30 C23 H23A . . 109.0 ?
C22 C23 H23A . . 109.0 ?
C30 C23 H23B . . 109.0 ?
C22 C23 H23B . . 109.0 ?
H23A C23 H23B . . 107.8 ?
C31 C24 C25 . . 112.59(18) ?
C31 C24 H24A . . 109.1 ?
C25 C24 H24A . . 109.1 ?
C31 C24 H24B . . 109.1 ?
C25 C24 H24B . . 109.1 ?
H24A C24 H24B . . 107.8 ?
C26 C25 C35 . . 110.2(2) ?
C26 C25 C24 . . 106.12(18) ?
C35 C25 C24 . . 109.70(19) ?
C26 C25 C36 . . 110.35(19) ?
C35 C25 C36 . . 109.1(2) ?
C24 C25 C36 . . 111.43(19) ?
C27 C26 C25 . . 114.16(19) ?
C27 C26 H26A . . 108.7 ?
C25 C26 H26A . . 108.7 ?
C27 C26 H26B . . 108.7 ?
C25 C26 H26B . . 108.7 ?
H26A C26 H26B . . 107.6 ?
O5 C27 C32 . . 122.4(2) ?
O5 C27 C26 . . 120.0(2) ?
C32 C27 C26 . . 117.6(2) ?
C29 C28 C32 . . 108.48(17) ?
C29 C28 C33 . . 108.99(18) ?
C32 C28 C33 . . 110.06(18) ?
C29 C28 C34 . . 110.38(19) ?
C32 C28 C34 . . 108.23(18) ?
C33 C28 C34 . . 110.68(18) ?
C30 C29 C20 . . 116.2(2) ?
C30 C29 C28 . . 123.0(2) ?
C20 C29 C28 . . 120.87(18) ?
C29 C30 O4 . . 123.3(2) ?
C29 C30 C23 . . 127.7(2) ?
O4 C30 C23 . . 108.98(17) ?
C32 C31 O4 . . 122.88(19) ?
C32 C31 C24 . . 127.6(2) ?
O4 C31 C24 . . 109.50(17) ?
C31 C32 C27 . . 115.9(2) ?
C31 C32 C28 . . 123.3(2) ?
C27 C32 C28 . . 120.78(18) ?
C28 C33 H33A . . 109.5 ?
C28 C33 H33B . . 109.5 ?
H33A C33 H33B . . 109.5 ?
C28 C33 H33C . . 109.5 ?
H33A C33 H33C . . 109.5 ?
H33B C33 H33C . . 109.5 ?
C28 C34 H34A . . 109.5 ?
C28 C34 H34B . . 109.5 ?
H34A C34 H34B . . 109.5 ?
C28 C34 H34C . . 109.5 ?
H34A C34 H34C . . 109.5 ?
H34B C34 H34C . . 109.5 ?
C25 C35 H35A . . 109.5 ?
C25 C35 H35B . . 109.5 ?
H35A C35 H35B . . 109.5 ?
C25 C35 H35C . . 109.5 ?
H35A C35 H35C . . 109.5 ?
H35B C35 H35C . . 109.5 ?
C25 C36 H36A . . 109.5 ?
C25 C36 H36B . . 109.5 ?
H36A C36 H36B . . 109.5 ?
C25 C36 H36C . . 109.5 ?
H36A C36 H36C . . 109.5 ?
H36B C36 H36C . . 109.5 ?
C22 C37 H37A . . 109.5 ?
C22 C37 H37B . . 109.5 ?
H37A C37 H37B . . 109.5 ?
C22 C37 H37C . . 109.5 ?
H37A C37 H37C . . 109.5 ?
H37B C37 H37C . . 109.5 ?
C22 C38 H38A . . 109.5 ?
C22 C38 H38B . . 109.5 ?
H38A C38 H38B . . 109.5 ?
C22 C38 H38C . . 109.5 ?
H38A C38 H38C . . 109.5 ?
H38B C38 H38C . . 109.5 ?
C12 O1 C11 . . 118.53(16) ?
C31 O4 C30 . . 118.45(16) ?

loop_
_geom_bond_atom_site_label_1
_geom_bond_atom_site_label_2
_geom_bond_site_symmetry_2
_geom_bond_distance
_geom_bond_publ_flag
C1 O3 . 1.224(3) ?
C1 C10 . 1.480(3) ?
C1 C2 . 1.507(4) ?
C2 C3 . 1.521(3) ?
C2 H2A . 0.9700 ?
C2 H2B . 0.9700 ?
C3 C18 . 1.518(3) ?
C3 C4 . 1.525(3) ?
C3 C19 . 1.532(3) ?
C4 C11 . 1.485(3) ?
C4 H4A . 0.9700 ?
C4 H4B . 0.9700 ?
C5 C12 . 1.493(3) ?
C5 C6 . 1.533(3) ?
C5 H5A . 0.9700 ?
C5 H5B . 0.9700 ?
C6 C7 . 1.524(3) ?
C6 C17 . 1.526(3) ?
C6 C16 . 1.526(3) ?
C7 C8 . 1.511(3) ?
C7 H7A . 0.9700 ?
C7 H7B . 0.9700 ?
C8 O2 . 1.223(3) ?
C8 C13 . 1.472(3) ?
C9 C13 . 1.524(3) ?
C9 C10 . 1.528(3) ?
C9 C14 . 1.543(3) ?
C9 C15 . 1.556(3) ?
C10 C11 . 1.335(3) ?
C11 O1 . 1.377(2) ?
C12 C13 . 1.338(3) ?
C12 O1 . 1.369(2) ?
C14 H14A . 0.9600 ?
C14 H14B . 0.9600 ?
C14 H14C . 0.9600 ?
C15 H15A . 0.9600 ?
C15 H15B . 0.9600 ?
C15 H15C . 0.9600 ?
C16 H16A . 0.9600 ?
C16 H16B . 0.9600 ?
C16 H16C . 0.9600 ?
C17 H17A . 0.9600 ?
C17 H17B . 0.9600 ?
C17 H17C . 0.9600 ?
C18 H18A . 0.9600 ?
C18 H18B . 0.9600 ?
C18 H18C . 0.9600 ?
C19 H19A . 0.9600 ?
C19 H19B . 0.9600 ?
C19 H19C . 0.9600 ?
C20 O6 . 1.226(3) ?
C20 C29 . 1.478(3) ?
C20 C21 . 1.504(3) ?
C21 C22 . 1.524(3) ?
C21 H21A . 0.9700 ?
C21 H21B . 0.9700 ?
C22 C37 . 1.528(3) ?
C22 C38 . 1.527(3) ?
C22 C23 . 1.535(3) ?
C23 C30 . 1.491(3) ?
C23 H23A . 0.9700 ?
C23 H23B . 0.9700 ?
C24 C31 . 1.493(3) ?
C24 C25 . 1.527(3) ?
C24 H24A . 0.9700 ?
C24 H24B . 0.9700 ?
C25 C26 . 1.518(3) ?
C25 C35 . 1.526(3) ?
C25 C36 . 1.530(3) ?
C26 C27 . 1.504(3) ?
C26 H26A . 0.9700 ?
C26 H26B . 0.9700 ?
C27 O5 . 1.223(3) ?
C27 C32 . 1.483(3) ?
C28 C29 . 1.526(3) ?
C28 C32 . 1.529(3) ?
C28 C33 . 1.539(3) ?
C28 C34 . 1.551(3) ?
C29 C30 . 1.332(3) ?
C30 O4 . 1.376(2) ?
C31 C32 . 1.332(3) ?
C31 O4 . 1.375(2) ?
C33 H33A . 0.9600 ?
C33 H33B . 0.9600 ?
C33 H33C . 0.9600 ?
C34 H34A . 0.9600 ?
C34 H34B . 0.9600 ?
C34 H34C . 0.9600 ?
C35 H35A . 0.9600 ?
C35 H35B . 0.9600 ?
C35 H35C . 0.9600 ?
C36 H36A . 0.9600 ?
C36 H36B . 0.9600 ?
C36 H36C . 0.9600 ?
C37 H37A . 0.9600 ?
C37 H37B . 0.9600 ?
C37 H37C . 0.9600 ?
C38 H38A . 0.9600 ?
C38 H38B . 0.9600 ?
C38 H38C . 0.9600 ?

loop_
_geom_torsion_atom_site_label_1
_geom_torsion_atom_site_label_2
_geom_torsion_atom_site_label_3
_geom_torsion_atom_site_label_4
_geom_torsion_site_symmetry_1
_geom_torsion_site_symmetry_2
_geom_torsion_site_symmetry_3
_geom_torsion_site_symmetry_4
_geom_torsion
_geom_torsion_publ_flag
O3 C1 C2 C3 . . . . -148.9(2) ?
C10 C1 C2 C3 . . . . 34.3(3) ?
C1 C2 C3 C18 . . . . -174.9(2) ?
C1 C2 C3 C4 . . . . -56.2(3) ?
C1 C2 C3 C19 . . . . 64.1(3) ?
C18 C3 C4 C11 . . . . 166.9(2) ?
C2 C3 C4 C11 . . . . 47.2(2) ?
C19 C3 C4 C11 . . . . -72.1(3) ?
C12 C5 C6 C7 . . . . 44.7(3) ?
C12 C5 C6 C16 . . . . 164.3(2) ?
C12 C5 C6 C17 . . . . -75.0(3) ?
C16 C6 C7 C8 . . . . -176.7(2) ?
C17 C6 C7 C8 . . . . 62.4(3) ?
C5 C6 C7 C8 . . . . -57.6(2) ?
C6 C7 C8 O2 . . . . -140.9(2) ?
C6 C7 C8 C13 . . . . 40.3(3) ?
O3 C1 C10 C11 . . . . -177.1(2) ?
C2 C1 C10 C11 . . . . -0.3(3) ?
O3 C1 C10 C9 . . . . 2.4(3) ?
C2 C1 C10 C9 . . . . 179.08(19) ?
C13 C9 C10 C11 . . . . 1.6(3) ?
C14 C9 C10 C11 . . . . 120.9(2) ?
C15 C9 C10 C11 . . . . -117.9(2) ?
C13 C9 C10 C1 . . . . -177.80(18) ?
C14 C9 C10 C1 . . . . -58.5(3) ?
C15 C9 C10 C1 . . . . 62.7(3) ?
C1 C10 C11 O1 . . . . 171.77(18) ?
C9 C10 C11 O1 . . . . -7.6(3) ?
C1 C10 C11 C4 . . . . -8.0(3) ?
C9 C10 C11 C4 . . . . 172.54(19) ?
C3 C4 C11 C10 . . . . -17.6(3) ?
C3 C4 C11 O1 . . . . 162.54(17) ?
C6 C5 C12 C13 . . . . -15.0(3) ?
C6 C5 C12 O1 . . . . 165.85(17) ?
O1 C12 C13 C8 . . . . 173.11(18) ?
C5 C12 C13 C8 . . . . -5.9(3) ?
O1 C12 C13 C9 . . . . -7.5(3) ?
C5 C12 C13 C9 . . . . 173.5(2) ?
O2 C8 C13 C12 . . . . 174.5(2) ?
C7 C8 C13 C12 . . . . -6.7(3) ?
O2 C8 C13 C9 . . . . -5.0(3) ?
C7 C8 C13 C9 . . . . 173.8(2) ?
C10 C9 C13 C12 . . . . 5.7(3) ?
C14 C9 C13 C12 . . . . -114.5(2) ?
C15 C9 C13 C12 . . . . 124.2(2) ?
C10 C9 C13 C8 . . . . -174.88(18) ?
C14 C9 C13 C8 . . . . 65.0(2) ?
C15 C9 C13 C8 . . . . -56.4(3) ?
O6 C20 C21 C22 . . . . 141.3(2) ?
C29 C20 C21 C22 . . . . -40.8(3) ?
C20 C21 C22 C38 . . . . -62.1(3) ?
C20 C21 C22 C37 . . . . 176.9(2) ?
C20 C21 C22 C23 . . . . 58.0(3) ?
C38 C22 C23 C30 . . . . 74.9(3) ?
C21 C22 C23 C30 . . . . -44.4(3) ?
C37 C22 C23 C30 . . . . -164.1(2) ?
C31 C24 C25 C26 . . . . -47.1(2) ?
C31 C24 C25 C35 . . . . -166.0(2) ?
C31 C24 C25 C36 . . . . 73.1(2) ?
C35 C25 C26 C27 . . . . 176.28(19) ?
C24 C25 C26 C27 . . . . 57.6(2) ?
C36 C25 C26 C27 . . . . -63.2(3) ?
C25 C26 C27 O5 . . . . 147.3(2) ?
C25 C26 C27 C32 . . . . -36.1(3) ?
O6 C20 C29 C30 . . . . -175.4(2) ?
C21 C20 C29 C30 . . . . 6.6(3) ?
O6 C20 C29 C28 . . . . 4.2(3) ?
C21 C20 C29 C28 . . . . -173.7(2) ?
C32 C28 C29 C30 . . . . -5.1(3) ?
C33 C28 C29 C30 . . . . 114.7(2) ?
C34 C28 C29 C30 . . . . -123.5(2) ?
C32 C28 C29 C20 . . . . 175.29(18) ?
C33 C28 C29 C20 . . . . -64.9(2) ?
C34 C28 C29 C20 . . . . 56.8(3) ?
C20 C29 C30 O4 . . . . -173.07(18) ?
C28 C29 C30 O4 . . . . 7.3(3) ?
C20 C29 C30 C23 . . . . 7.0(3) ?
C28 C29 C30 C23 . . . . -172.6(2) ?
C22 C23 C30 C29 . . . . 13.8(3) ?
C22 C23 C30 O4 . . . . -166.12(18) ?
C25 C24 C31 C32 . . . . 16.4(3) ?
C25 C24 C31 O4 . . . . -163.89(17) ?
O4 C31 C32 C27 . . . . -171.10(18) ?
C24 C31 C32 C27 . . . . 8.5(3) ?
O4 C31 C32 C28 . . . . 8.0(3) ?
C24 C31 C32 C28 . . . . -172.42(19) ?
O5 C27 C32 C31 . . . . 177.8(2) ?
C26 C27 C32 C31 . . . . 1.3(3) ?
O5 C27 C32 C28 . . . . -1.2(3) ?
C26 C27 C32 C28 . . . . -177.77(19) ?
C29 C28 C32 C31 . . . . -2.3(3) ?
C33 C28 C32 C31 . . . . -121.5(2) ?
C34 C28 C32 C31 . . . . 117.5(2) ?
C29 C28 C32 C27 . . . . 176.71(18) ?
C33 C28 C32 C27 . . . . 57.6(2) ?
C34 C28 C32 C27 . . . . -63.5(2) ?
C13 C12 O1 C11 . . . . 1.3(3) ?
C5 C12 O1 C11 . . . . -179.51(17) ?
C10 C11 O1 C12 . . . . 6.4(3) ?
C4 C11 O1 C12 . . . . -173.77(17) ?
C32 C31 O4 C30 . . . . -6.1(3) ?
C24 C31 O4 C30 . . . . 174.20(17) ?
C29 C30 O4 C31 . . . . -1.6(3) ?
C23 C30 O4 C31 . . . . 178.31(17) ?
